data_4308481
loop_
_publ_author_name
'Dominique Luneau'
'Christophe Stroh'
'Joan Cano'
'Raymond Ziessel'

_publ_contact_author
;
Luneau, Dominique
Laboratoire des Multimateriaux et Interfaces (UMR 5615)
Universite of Lyon I
69622 Villeurbanne cedex, France
;
_publ_contact_author_email luneau@univ-lyon1.fr
_publ_contact_author_fax '33 4 72 43 11 60'
_publ_contact_author_phone '33 4 72 43 14 18'
_publ_section_title
;
Synthesis, Structure, and Magnetism of a 1D Compound Engineered from a
Biradical [5,5'-Bis(3"-oxide-1"-oxyl-4",4",5",5"-
tetramethylimidazolin-2"-yl)-2,2'-bipyridine] and MnII(hfac)2
;
_journal_name_full 'Inorganic Chemistry'
_journal_page_first 633
_journal_page_last 637
_journal_paper_doi 10.1021/ic049007y
_journal_volume 44
_journal_year 2005
_chemical_formula_sum 'C44 H34 F24 Mn2 N6 O12'
_chemical_formula_weight 1404.65
_chemical_name_systematic
;
  ?
;
_space_group_IT_number 2
_symmetry_cell_setting triclinic
_symmetry_space_group_name_Hall '-P 1'
_symmetry_space_group_name_H-M 'P -1'
_atom_sites_solution_hydrogens geom
_atom_sites_solution_primary direct
_atom_sites_solution_secondary difmap
_audit_creation_method SHELXL-97
_cell_angle_alpha 73.556(3)
_cell_angle_beta 80.850(3)
_cell_angle_gamma 82.126(3)
_cell_formula_units_Z 2
_cell_length_a 11.9054(17)
_cell_length_b 12.9108(19)
_cell_length_c 20.163(3)
_cell_measurement_temperature 298(2)
_cell_volume 2920.7(7)
_computing_cell_refinement 'Siemens XSCANS'
_computing_data_collection 'Siemens XSCANS'
_computing_data_reduction 'Siemens SHELXTL'
_computing_molecular_graphics 'Siemens SHELXTL'
_computing_publication_material 'Siemens SHELXTL'
_computing_structure_refinement 'SHELXL-97 (Sheldrick, 1997)'
_computing_structure_solution 'SHELXS-97 (Sheldrick, 1990)'
_diffrn_ambient_temperature 298(2)
_diffrn_measured_fraction_theta_full 0.863
_diffrn_measured_fraction_theta_max 0.863
_diffrn_measurement_device_type CCD
_diffrn_measurement_method '\w scans'
_diffrn_radiation_monochromator graphite
_diffrn_radiation_source 'fine-focus sealed tube'
_diffrn_radiation_type MoK\a
_diffrn_radiation_wavelength 0.71073
_diffrn_reflns_av_R_equivalents 0.0984
_diffrn_reflns_av_sigmaI/netI 0.4154
_diffrn_reflns_limit_h_max 15
_diffrn_reflns_limit_h_min -15
_diffrn_reflns_limit_k_max 17
_diffrn_reflns_limit_k_min -16
_diffrn_reflns_limit_l_max 27
_diffrn_reflns_limit_l_min -19
_diffrn_reflns_number 19204
_diffrn_reflns_theta_full 29.05
_diffrn_reflns_theta_max 29.05
_diffrn_reflns_theta_min 1.65
_exptl_absorpt_coefficient_mu 0.569
_exptl_absorpt_correction_type none
_exptl_crystal_colour dark-blue
_exptl_crystal_density_diffrn 1.597
_exptl_crystal_density_method 'not measured'
_exptl_crystal_description parallepipedal
_exptl_crystal_F_000 1404
_exptl_crystal_size_max 0.1
_exptl_crystal_size_mid 0.1
_exptl_crystal_size_min 0.1
_refine_diff_density_max 0.568
_refine_diff_density_min -0.411
_refine_diff_density_rms 0.121
_refine_ls_extinction_method none
_refine_ls_goodness_of_fit_ref 0.933
_refine_ls_hydrogen_treatment mixed
_refine_ls_matrix_type full
_refine_ls_number_parameters 797
_refine_ls_number_reflns 13480
_refine_ls_number_restraints 0
_refine_ls_restrained_S_all 0.933
_refine_ls_R_factor_all 0.3650
_refine_ls_R_factor_gt 0.0970
_refine_ls_shift/su_max 0.841
_refine_ls_shift/su_mean 0.025
_refine_ls_structure_factor_coef Fsqd
_refine_ls_weighting_details 'calc w=1/[\s^2^(Fo^2^)+(0.1000P)^2^+0.0000P] where P=(Fo^2^+2Fc^2^)/3'
_refine_ls_weighting_scheme calc
_refine_ls_wR_factor_gt 0.1849
_refine_ls_wR_factor_ref 0.2864
_reflns_number_gt 3207
_reflns_number_total 13480
_reflns_threshold_expression 2sigma(I)
_cod_data_source_file ic049007ysi20040727_103626.cif
_cod_data_source_block dl620
_cod_depositor_comments
;
The following automatic conversions were performed:
'_symmetry_cell_setting' value 'Triclinic' changed to 'triclinic'
according to '/home/saulius/struct/CIF-dictionaries/cif_core.dic'
dictionary named 'cif_core.dic' version 2.4.1 from 2010-06-29.

Automatic conversion script
Id: cif_fix_enum 1527 2010-12-29 10:47:43Z saulius 
;
_cod_original_cell_volume 2920.8(7)
_cod_database_code 4308481

loop_
_symmetry_equiv_pos_as_xyz
'x, y, z'
'-x, -y, -z'

loop_
_atom_site_label
_atom_site_type_symbol
_atom_site_fract_x
_atom_site_fract_y
_atom_site_fract_z
_atom_site_U_iso_or_equiv
_atom_site_adp_type
_atom_site_occupancy
_atom_site_symmetry_multiplicity
_atom_site_calc_flag
_atom_site_refinement_flags
_atom_site_disorder_assembly
_atom_site_disorder_group
Mn1 Mn -0.39692(8) 0.34718(7) 0.23036(5) 0.0522(3) Uani 1 1 d . . .
Mn2 Mn 0.0000 0.0000 0.5000 0.0610(5) Uani 1 2 d S . .
Mn3 Mn 0.0000 0.0000 0.0000 0.0470(4) Uani 1 2 d S . .
O1 O -0.1718(3) -0.0403(3) 0.5338(2) 0.0608(14) Uani 1 1 d . . .
O2 O -0.5213(4) 0.1568(4) 0.5070(2) 0.097(2) Uani 1 1 d . . .
O3 O 0.0693(3) 0.1494(3) -0.00942(19) 0.0508(13) Uani 1 1 d . . .
O4 O -0.1439(4) 0.4793(3) -0.0224(2) 0.0700(16) Uani 1 1 d . . .
O5 O -0.3291(4) 0.4566(3) 0.2724(2) 0.0706(15) Uani 1 1 d . . .
O6 O -0.5445(3) 0.3734(3) 0.3025(2) 0.0730(16) Uani 1 1 d . . .
O7 O -0.4300(3) 0.4799(3) 0.1446(2) 0.0696(16) Uani 1 1 d . . .
O8 O -0.5135(3) 0.2728(3) 0.1907(2) 0.0584(14) Uani 1 1 d . . .
O9 O -0.0887(3) 0.0664(3) -0.0894(2) 0.0576(14) Uani 1 1 d . . .
O10 O -0.1652(4) 0.0405(3) 0.0545(2) 0.0663(14) Uani 1 1 d . . .
O11 O -0.0411(4) 0.1408(3) 0.4185(2) 0.0783(17) Uani 1 1 d . . .
O12 O -0.0124(4) 0.1170(3) 0.5596(2) 0.0767(17) Uani 1 1 d . . .
N1 N -0.2678(4) 0.0141(4) 0.5468(2) 0.0525(17) Uani 1 1 d . . .
N2 N -0.4341(4) 0.1087(4) 0.5334(3) 0.0610(18) Uani 1 1 d . . .
N3 N 0.0257(4) 0.2482(3) -0.0325(2) 0.0446(15) Uani 1 1 d . . .
N4 N -0.0746(4) 0.4039(4) -0.0400(2) 0.0526(16) Uani 1 1 d . . .
N5 N -0.3181(4) 0.2068(3) 0.3111(2) 0.0457(15) Uani 1 1 d . . .
N6 N -0.2427(4) 0.2692(4) 0.1732(2) 0.0470(15) Uani 1 1 d . . .
C1 C -0.3388(5) 0.0677(5) 0.5000(3) 0.053(2) Uani 1 1 d . . .
C2 C -0.3242(5) 0.0054(5) 0.6201(3) 0.064(2) Uani 1 1 d . . .
C3 C -0.4159(6) 0.1032(6) 0.6072(3) 0.072(2) Uani 1 1 d . . .
C4 C -0.2362(5) 0.0089(6) 0.6667(3) 0.086(3) Uani 1 1 d . . .
H4A H -0.2083 0.0792 0.6523 0.129 Uiso 1 1 calc R . .
H4B H -0.1737 -0.0454 0.6627 0.129 Uiso 1 1 calc R . .
H4C H -0.2713 -0.0050 0.7142 0.129 Uiso 1 1 calc R . .
C5 C -0.3687(6) -0.1077(5) 0.6434(3) 0.081(3) Uani 1 1 d . . .
H5A H -0.3052 -0.1626 0.6500 0.121 Uiso 1 1 calc R . .
H5B H -0.4098 -0.1162 0.6083 0.121 Uiso 1 1 calc R . .
H5C H -0.4186 -0.1148 0.6865 0.121 Uiso 1 1 calc R . .
C6 C -0.5258(6) 0.0840(7) 0.6568(3) 0.102(3) Uani 1 1 d . . .
H6A H -0.5794 0.1473 0.6463 0.153 Uiso 1 1 calc R . .
H6B H -0.5098 0.0697 0.7039 0.153 Uiso 1 1 calc R . .
H6C H -0.5578 0.0230 0.6514 0.153 Uiso 1 1 calc R . .
C7 C -0.3735(7) 0.2090(6) 0.6055(4) 0.108(3) Uani 1 1 d . . .
H7A H -0.4345 0.2662 0.5973 0.162 Uiso 1 1 calc R . .
H7B H -0.3113 0.2250 0.5687 0.162 Uiso 1 1 calc R . .
H7C H -0.3477 0.2031 0.6493 0.162 Uiso 1 1 calc R . .
C8 C -0.3546(5) 0.1797(4) 0.3790(3) 0.0474(19) Uani 1 1 d . . .
H8A H -0.4113 0.2256 0.3967 0.057 Uiso 1 1 calc R . .
C9 C -0.3112(4) 0.0851(5) 0.4251(3) 0.0422(18) Uani 1 1 d . . .
C10 C -0.2343(5) 0.0123(5) 0.3965(3) 0.053(2) Uani 1 1 d . . .
H10A H -0.2086 -0.0547 0.4244 0.063 Uiso 1 1 calc R . .
C11 C -0.1974(5) 0.0424(5) 0.3260(3) 0.062(2) Uani 1 1 d . . .
H11A H -0.1455 -0.0048 0.3063 0.074 Uiso 1 1 calc R . .
C12 C -0.2358(5) 0.1405(5) 0.2843(3) 0.050(2) Uani 1 1 d . . .
C13 C -0.1849(5) 0.1827(4) 0.2128(3) 0.0376(17) Uani 1 1 d . . .
C14 C -0.0802(5) 0.1387(5) 0.1887(3) 0.058(2) Uani 1 1 d . . .
H14A H -0.0414 0.0808 0.2180 0.070 Uiso 1 1 calc R . .
C15 C -0.0324(5) 0.1807(5) 0.1205(3) 0.057(2) Uani 1 1 d . . .
H15A H 0.0403 0.1544 0.1043 0.069 Uiso 1 1 calc R . .
C16 C -0.0957(5) 0.2630(4) 0.0769(3) 0.0496(19) Uani 1 1 d . . .
C17 C -0.2005(5) 0.3065(4) 0.1061(3) 0.0449(19) Uani 1 1 d . . .
H17A H -0.2422 0.3633 0.0777 0.054 Uiso 1 1 calc R . .
C18 C -0.0518(5) 0.3045(4) 0.0029(3) 0.0439(18) Uani 1 1 d . . .
C19 C 0.0745(5) 0.3169(4) -0.1018(3) 0.050(2) Uani 1 1 d . . .
C20 C -0.0216(5) 0.4132(5) -0.1133(3) 0.053(2) Uani 1 1 d . . .
C21 C 0.0941(6) 0.2541(5) -0.1563(3) 0.071(2) Uani 1 1 d . . .
H21A H 0.1542 0.1967 -0.1453 0.106 Uiso 1 1 calc R . .
H21B H 0.1155 0.3019 -0.2013 0.106 Uiso 1 1 calc R . .
H21C H 0.0252 0.2237 -0.1568 0.106 Uiso 1 1 calc R . .
C22 C 0.1876(5) 0.3463(5) -0.0904(3) 0.077(3) Uani 1 1 d . . .
H22A H 0.2418 0.2831 -0.0838 0.116 Uiso 1 1 calc R . .
H22B H 0.1768 0.3732 -0.0499 0.116 Uiso 1 1 calc R . .
H22C H 0.2158 0.4013 -0.1304 0.116 Uiso 1 1 calc R . .
C23 C -0.1153(6) 0.3984(6) -0.1526(3) 0.079(3) Uani 1 1 d . . .
H23A H -0.1710 0.4604 -0.1577 0.119 Uiso 1 1 calc R . .
H23B H -0.1516 0.3343 -0.1270 0.119 Uiso 1 1 calc R . .
H23C H -0.0821 0.3911 -0.1979 0.119 Uiso 1 1 calc R . .
C24 C 0.0229(6) 0.5238(5) -0.1433(4) 0.087(3) Uani 1 1 d . . .
H24A H -0.0404 0.5789 -0.1489 0.130 Uiso 1 1 calc R . .
H24B H 0.0674 0.5266 -0.1877 0.130 Uiso 1 1 calc R . .
H24C H 0.0698 0.5359 -0.1121 0.130 Uiso 1 1 calc R . .
C25 C -0.3006(10) 0.5750(10) 0.3299(5) 0.206(5) Uani 1 1 d . . .
C26 C -0.3735(6) 0.4978(6) 0.3180(4) 0.083(3) Uani 1 1 d . . .
C27 C -0.4859(7) 0.4960(6) 0.3530(4) 0.118(3) Uani 1 1 d . . .
H27A H -0.5097 0.5377 0.3844 0.141 Uiso 1 1 calc R . .
C28 C -0.5594(6) 0.4336(6) 0.3411(4) 0.092(3) Uani 1 1 d . . .
C29 C -0.6802(13) 0.4424(8) 0.3772(8) 0.212(7) Uani 1 1 d . . .
C30 C -0.5402(7) 0.6185(6) 0.0751(4) 0.095(3) Uani 1 1 d . . .
C31 C -0.5159(6) 0.4992(5) 0.1131(4) 0.070(3) Uani 1 1 d . . .
C32 C -0.5929(6) 0.4303(5) 0.1125(3) 0.071(3) Uani 1 1 d . . .
H32A H -0.6529 0.4570 0.0859 0.086 Uiso 1 1 calc R . .
C33 C -0.5849(5) 0.3202(5) 0.1505(3) 0.055(2) Uani 1 1 d . . .
C34 C -0.6751(6) 0.2531(6) 0.1460(4) 0.079(3) Uani 1 1 d . . .
C35 C -0.3666(9) 0.0491(13) 0.0827(4) 0.227(7) Uani 1 1 d . . .
C36 C -0.2599(6) 0.0466(5) 0.0331(4) 0.071(2) Uani 1 1 d . . .
C37 C -0.2795(6) 0.0623(5) -0.0343(4) 0.073(2) Uani 1 1 d . . .
H37A H -0.3548 0.0658 -0.0425 0.088 Uiso 1 1 calc R . .
C38 C -0.1945(6) 0.0734(5) -0.0920(4) 0.066(2) Uani 1 1 d . . .
C39 C -0.2295(7) 0.0947(7) -0.1639(4) 0.092(3) Uani 1 1 d . . .
C40 C -0.0155(7) 0.3044(6) 0.3374(4) 0.106(3) Uani 1 1 d . . .
C41 C -0.0200(6) 0.2341(6) 0.4118(4) 0.080(3) Uani 1 1 d . . .
C42 C -0.0049(6) 0.2760(6) 0.4643(4) 0.092(3) Uani 1 1 d . . .
H42A H 0.0055 0.3493 0.4527 0.110 Uiso 1 1 calc R . .
C43 C -0.0037(6) 0.2185(6) 0.5335(4) 0.075(3) Uani 1 1 d . . .
C44 C 0.0106(9) 0.2712(8) 0.5879(5) 0.132(4) Uani 1 1 d . . .
F1 F -0.2992(7) 0.5515(9) 0.3964(4) 0.415(4) Uani 1 1 d . . .
F2 F -0.3386(7) 0.6635(6) 0.3242(8) 0.476(7) Uani 1 1 d . . .
F3 F -0.2000(5) 0.5742(5) 0.3098(3) 0.156(2) Uani 1 1 d . . .
F4 F -0.7172(5) 0.3552(6) 0.4048(4) 0.277(4) Uani 1 1 d . . .
F5 F -0.6958(6) 0.4955(7) 0.4236(4) 0.290(4) Uani 1 1 d . . .
F6 F -0.7468(6) 0.4942(9) 0.3379(6) 0.329(7) Uani 1 1 d . . .
F7 F -0.5802(6) 0.6764(4) 0.1164(3) 0.170(3) Uani 1 1 d . . .
F8 F -0.6130(4) 0.6354(4) 0.0291(3) 0.150(2) Uani 1 1 d . . .
F9 F -0.4502(4) 0.6589(4) 0.0387(3) 0.134(2) Uani 1 1 d . . .
F10 F -0.7130(5) 0.2722(5) 0.0896(3) 0.212(2) Uani 1 1 d . . .
F11 F -0.7616(4) 0.2555(5) 0.1918(3) 0.175(3) Uani 1 1 d . . .
F12 F -0.6437(4) 0.1496(4) 0.1615(4) 0.168(3) Uani 1 1 d . . .
F13 F -0.3361(4) 0.0913(4) -0.1657(3) 0.135(2) Uani 1 1 d . . .
F14 F -0.3580(6) -0.0441(8) 0.1305(4) 0.321(6) Uani 1 1 d . . .
F15 F -0.4556(5) 0.0382(8) 0.0721(4) 0.280(4) Uani 1 1 d . . .
F16 F -0.3674(6) 0.0937(7) 0.1256(4) 0.327(3) Uani 1 1 d . . .
F17 F -0.1986(5) 0.1840(4) -0.2030(3) 0.160(2) Uani 1 1 d . . .
F18 F -0.1743(4) 0.0164(4) -0.1906(2) 0.1475(19) Uani 1 1 d . . .
F19 F 0.0625(6) 0.2689(5) 0.2984(3) 0.205(3) Uani 1 1 d . . .
F20 F -0.1115(4) 0.3195(4) 0.3153(3) 0.168(2) Uani 1 1 d . . .
F21 F 0.0076(4) 0.4068(4) 0.3330(3) 0.149(2) Uani 1 1 d . . .
F22 F 0.0980(7) 0.2330(5) 0.6189(4) 0.240(3) Uani 1 1 d . . .
F23 F -0.0737(8) 0.2659(7) 0.6369(4) 0.262(4) Uani 1 1 d . . .
F24 F 0.0215(7) 0.3736(5) 0.5672(4) 0.212(3) Uani 1 1 d . . .

loop_
_atom_site_aniso_label
_atom_site_aniso_U_11
_atom_site_aniso_U_22
_atom_site_aniso_U_33
_atom_site_aniso_U_23
_atom_site_aniso_U_13
_atom_site_aniso_U_12
Mn1 0.0434(6) 0.0528(6) 0.0559(6) -0.0116(5) -0.0056(5) 0.0030(5)
Mn2 0.0509(9) 0.0596(9) 0.0630(10) 0.0050(8) -0.0117(7) -0.0133(8)
Mn3 0.0421(8) 0.0462(8) 0.0518(8) -0.0126(7) -0.0032(7) -0.0054(7)
O1 0.044(2) 0.076(3) 0.055(3) 0.004(2) -0.013(2) -0.016(2)
O2 0.053(3) 0.150(4) 0.075(3) -0.027(3) -0.010(3) 0.030(3)
O3 0.048(2) 0.046(2) 0.056(3) -0.013(2) 0.001(2) -0.007(2)
O4 0.085(3) 0.052(3) 0.061(3) -0.005(2) -0.007(3) 0.012(2)
O5 0.060(3) 0.078(3) 0.079(3) -0.036(3) 0.001(2) -0.005(3)
O6 0.045(3) 0.076(3) 0.098(3) -0.034(3) 0.007(2) 0.001(2)
O7 0.052(3) 0.053(3) 0.093(3) 0.000(3) -0.017(2) -0.003(2)
O8 0.054(3) 0.056(3) 0.062(3) -0.011(2) -0.011(2) 0.002(2)
O9 0.056(3) 0.053(3) 0.058(3) -0.004(2) -0.007(2) -0.009(2)
O10 0.065(3) 0.069(3) 0.073(3) -0.039(2) 0.003(2) -0.008(2)
O11 0.067(3) 0.063(3) 0.098(4) 0.005(3) -0.025(3) -0.024(3)
O12 0.075(3) 0.067(3) 0.080(3) -0.008(3) -0.009(3) -0.006(3)
N1 0.042(3) 0.072(3) 0.036(3) -0.002(3) 0.001(3) -0.012(3)
N2 0.044(3) 0.085(4) 0.055(3) -0.023(3) -0.006(3) -0.003(3)
N3 0.054(3) 0.037(3) 0.041(3) -0.008(2) -0.005(3) -0.004(3)
N4 0.065(3) 0.036(3) 0.052(3) -0.007(3) -0.001(3) -0.007(3)
N5 0.038(3) 0.051(3) 0.049(3) -0.019(2) 0.000(2) -0.006(3)
N6 0.044(3) 0.052(3) 0.045(3) -0.013(2) -0.005(2) -0.004(3)
C1 0.041(4) 0.066(4) 0.044(4) -0.011(3) -0.003(3) 0.003(3)
C2 0.071(4) 0.088(5) 0.036(4) -0.015(3) 0.008(3) -0.042(4)
C3 0.061(4) 0.119(6) 0.042(4) -0.038(4) 0.004(3) -0.011(4)
C4 0.072(5) 0.139(6) 0.055(4) -0.021(4) -0.006(4) -0.053(5)
C5 0.081(5) 0.101(5) 0.057(5) 0.003(4) -0.004(4) -0.053(4)
C6 0.091(6) 0.156(7) 0.063(5) -0.045(5) 0.020(4) -0.026(6)
C7 0.133(7) 0.097(6) 0.108(6) -0.043(5) 0.002(6) -0.044(6)
C8 0.038(3) 0.052(4) 0.048(4) -0.010(3) 0.003(3) -0.009(3)
C9 0.028(3) 0.056(4) 0.040(4) -0.007(3) -0.005(3) -0.008(3)
C10 0.040(4) 0.061(4) 0.052(4) -0.010(3) -0.014(3) 0.012(3)
C11 0.055(4) 0.084(5) 0.039(4) -0.009(4) -0.002(3) 0.000(4)
C12 0.053(4) 0.048(4) 0.047(4) -0.006(3) -0.016(3) -0.001(3)
C13 0.039(3) 0.038(3) 0.033(3) -0.007(3) -0.003(3) -0.001(3)
C14 0.067(4) 0.070(4) 0.030(4) -0.010(3) -0.011(3) 0.021(4)
C15 0.055(4) 0.060(4) 0.053(4) -0.015(3) -0.006(3) 0.010(4)
C16 0.047(4) 0.047(3) 0.060(4) -0.025(3) 0.001(3) -0.006(3)
C17 0.050(4) 0.041(3) 0.041(4) -0.002(3) -0.006(3) -0.015(3)
C18 0.041(4) 0.044(3) 0.048(4) -0.021(3) 0.010(3) -0.007(3)
C19 0.062(4) 0.044(4) 0.040(4) -0.004(3) 0.008(3) -0.020(3)
C20 0.071(4) 0.044(4) 0.043(4) -0.011(3) 0.006(3) -0.017(3)
C21 0.087(5) 0.071(4) 0.049(4) -0.016(4) 0.013(4) -0.013(4)
C22 0.063(4) 0.082(5) 0.074(5) 0.005(4) 0.004(4) -0.033(4)
C23 0.089(5) 0.097(5) 0.055(4) -0.017(4) -0.025(4) -0.012(5)
C24 0.118(6) 0.055(4) 0.074(5) 0.003(4) 0.012(5) -0.033(4)
C25 0.174(10) 0.322(10) 0.202(8) -0.226(7) 0.072(7) -0.075(10)
C26 0.070(5) 0.092(5) 0.107(6) -0.053(5) -0.005(5) -0.028(4)
C27 0.094(6) 0.121(6) 0.170(7) -0.108(5) 0.043(6) -0.042(5)
C28 0.058(5) 0.077(5) 0.126(6) -0.042(5) 0.038(5) 0.019(4)
C29 0.244(15) 0.129(7) 0.292(13) -0.139(8) 0.039(12) -0.026(10)
C30 0.100(6) 0.063(5) 0.108(6) 0.020(5) -0.048(5) -0.010(5)
C31 0.058(4) 0.060(4) 0.070(5) 0.018(4) 0.004(4) -0.015(4)
C32 0.063(5) 0.053(4) 0.075(5) 0.010(4) -0.003(4) 0.007(4)
C33 0.046(4) 0.071(4) 0.054(4) -0.025(4) -0.012(3) -0.008(4)
C34 0.072(5) 0.099(5) 0.081(5) -0.036(4) -0.016(4) -0.023(5)
C35 0.127(7) 0.525(19) 0.068(5) -0.137(8) 0.068(5) -0.141(10)
C36 0.046(4) 0.064(4) 0.112(6) -0.036(4) -0.008(4) -0.015(4)
C37 0.059(4) 0.075(5) 0.103(5) -0.038(4) -0.037(4) -0.006(4)
C38 0.049(4) 0.047(4) 0.100(5) -0.024(4) -0.003(4) 0.004(4)
C39 0.096(6) 0.132(7) 0.057(5) -0.035(5) -0.029(4) 0.006(6)
C40 0.096(6) 0.069(5) 0.113(7) 0.052(5) -0.020(5) -0.020(5)
C41 0.052(4) 0.100(6) 0.089(5) -0.004(5) -0.035(4) -0.020(4)
C42 0.070(5) 0.070(5) 0.108(7) 0.030(5) -0.019(5) -0.020(4)
C43 0.063(5) 0.076(5) 0.089(5) -0.027(5) -0.016(4) -0.001(4)
C44 0.165(9) 0.115(7) 0.116(8) -0.016(7) -0.027(7) -0.032(7)
F1 0.472(7) 0.770(10) 0.137(5) -0.178(6) 0.055(5) -0.505
F2 0.155(7) 0.275(5) 1.18(2) -0.507(7) -0.056(9) -0.008(6)
F3 0.131(4) 0.190(5) 0.180(5) -0.089(4) 0.008(4) -0.077(4)
F4 0.158(4) 0.239(6) 0.432(8) -0.185(6) 0.209(5) -0.093(5)
F5 0.134(5) 0.447(9) 0.382(7) -0.321(6) 0.130(5) -0.093(6)
F6 0.101(5) 0.399(13) 0.407(14) -0.072(11) 0.061(7) 0.061(7)
F7 0.266(7) 0.065(3) 0.153(5) -0.022(3) -0.017(5) 0.047(4)
F8 0.138(4) 0.097(3) 0.188(5) 0.054(4) -0.088(4) -0.030(3)
F9 0.109(3) 0.101(3) 0.155(4) 0.053(3) -0.034(3) -0.049(3)
F10 0.289(5) 0.263(5) 0.108(4) 0.037(4) -0.096(4) -0.216(4)
F11 0.089(3) 0.247(6) 0.221(5) -0.119(5) 0.055(4) -0.086(4)
F12 0.116(4) 0.107(4) 0.307(7) -0.067(4) -0.057(4) -0.038(3)
F13 0.088(3) 0.183(5) 0.154(4) -0.048(3) -0.073(3) -0.007(3)
F14 0.176(6) 0.401(12) 0.233(7) 0.025(8) 0.155(5) 0.051(7)
F15 0.067(4) 0.563(12) 0.280(7) -0.235(7) 0.058(4) -0.105(6)
F16 0.191(6) 0.538(8) 0.385(6) -0.386(6) 0.192(5) -0.199(6)
F17 0.232(5) 0.154(4) 0.096(4) 0.027(3) -0.082(4) -0.088(4)
F18 0.143(4) 0.196(4) 0.152(3) -0.122(3) -0.086(3) 0.060(4)
F19 0.214(6) 0.209(6) 0.098(4) 0.046(4) 0.035(4) 0.052(5)
F20 0.157(4) 0.145(4) 0.175(5) 0.075(4) -0.113(3) -0.066(4)
F21 0.175(4) 0.111(4) 0.141(4) 0.053(3) -0.065(3) -0.072(3)
F22 0.328(7) 0.189(5) 0.285(6) -0.146(4) -0.226(5) 0.091(5)
F23 0.298(9) 0.329(8) 0.218(6) -0.181(6) 0.073(6) -0.123(8)
F24 0.351(9) 0.115(4) 0.189(6) -0.042(4) -0.059(6) -0.056(6)

loop_
_atom_type_symbol
_atom_type_description
_atom_type_scat_dispersion_real
_atom_type_scat_dispersion_imag
_atom_type_scat_source
C C 0.0033 0.0016 'International Tables Vol C Tables 4.2.6.8 and 6.1.1.4'
H H 0.0000 0.0000 'International Tables Vol C Tables 4.2.6.8 and 6.1.1.4'
N N 0.0061 0.0033 'International Tables Vol C Tables 4.2.6.8 and 6.1.1.4'
O O 0.0106 0.0060 'International Tables Vol C Tables 4.2.6.8 and 6.1.1.4'
F F 0.0171 0.0103 'International Tables Vol C Tables 4.2.6.8 and 6.1.1.4'
Mn Mn 0.3368 0.7283 'International Tables Vol C Tables 4.2.6.8 and 6.1.1.4'

loop_
_geom_angle_atom_site_label_1
_geom_angle_atom_site_label_2
_geom_angle_atom_site_label_3
_geom_angle
_geom_angle_site_symmetry_1
_geom_angle_site_symmetry_3
_geom_angle_publ_flag
O7 Mn1 O5 87.51(17) . . ?
O7 Mn1 O6 99.43(16) . . ?
O5 Mn1 O6 82.46(17) . . ?
O7 Mn1 O8 83.40(16) . . ?
O5 Mn1 O8 161.52(15) . . ?
O6 Mn1 O8 83.21(17) . . ?
O7 Mn1 N5 166.56(16) . . ?
O5 Mn1 N5 88.71(17) . . ?
O6 Mn1 N5 92.85(16) . . ?
O8 Mn1 N5 103.60(16) . . ?
O7 Mn1 N6 95.61(16) . . ?
O5 Mn1 N6 105.17(17) . . ?
O6 Mn1 N6 163.45(16) . . ?
O8 Mn1 N6 91.74(17) . . ?
N5 Mn1 N6 72.96(16) . . ?
O11 Mn2 O11 180.0(2) 2_556 . ?
O11 Mn2 O1 95.86(15) 2_556 2_556 ?
O11 Mn2 O1 84.14(15) . 2_556 ?
O11 Mn2 O1 84.14(15) 2_556 . ?
O11 Mn2 O1 95.86(15) . . ?
O1 Mn2 O1 180.0 2_556 . ?
O11 Mn2 O12 97.02(17) 2_556 . ?
O11 Mn2 O12 82.98(17) . . ?
O1 Mn2 O12 85.39(17) 2_556 . ?
O1 Mn2 O12 94.61(17) . . ?
O11 Mn2 O12 82.98(17) 2_556 2_556 ?
O11 Mn2 O12 97.02(17) . 2_556 ?
O1 Mn2 O12 94.61(17) 2_556 2_556 ?
O1 Mn2 O12 85.39(17) . 2_556 ?
O12 Mn2 O12 180.000(1) . 2_556 ?
O9 Mn3 O9 180.00(13) 2 . ?
O9 Mn3 O3 93.64(15) 2 2 ?
O9 Mn3 O3 86.36(15) . 2 ?
O9 Mn3 O3 86.36(15) 2 . ?
O9 Mn3 O3 93.64(15) . . ?
O3 Mn3 O3 180.0(3) 2 . ?
O9 Mn3 O10 97.65(15) 2 . ?
O9 Mn3 O10 82.35(15) . . ?
O3 Mn3 O10 83.74(15) 2 . ?
O3 Mn3 O10 96.26(15) . . ?
O9 Mn3 O10 82.35(15) 2 2 ?
O9 Mn3 O10 97.65(15) . 2 ?
O3 Mn3 O10 96.26(15) 2 2 ?
O3 Mn3 O10 83.74(15) . 2 ?
O10 Mn3 O10 180.0(2) . 2 ?
N1 O1 Mn2 134.3(4) . . ?
N3 O3 Mn3 129.3(3) . . ?
C26 O5 Mn1 128.4(5) . . ?
C28 O6 Mn1 128.7(5) . . ?
C31 O7 Mn1 126.5(4) . . ?
C33 O8 Mn1 126.8(4) . . ?
C38 O9 Mn3 127.8(4) . . ?
C36 O10 Mn3 125.5(5) . . ?
C41 O11 Mn2 127.0(5) . . ?
C43 O12 Mn2 124.9(5) . . ?
O1 N1 C1 126.0(5) . . ?
O1 N1 C2 121.7(4) . . ?
C1 N1 C2 111.3(5) . . ?
O2 N2 C1 126.5(5) . . ?
O2 N2 C3 122.7(5) . . ?
C1 N2 C3 110.3(5) . . ?
O3 N3 C18 126.6(4) . . ?
O3 N3 C19 119.9(4) . . ?
C18 N3 C19 112.9(4) . . ?
O4 N4 C18 124.4(5) . . ?
O4 N4 C20 122.4(4) . . ?
C18 N4 C20 112.8(5) . . ?
C8 N5 C12 119.5(5) . . ?
C8 N5 Mn1 125.3(4) . . ?
C12 N5 Mn1 114.8(3) . . ?
C17 N6 C13 118.1(5) . . ?
C17 N6 Mn1 125.9(4) . . ?
C13 N6 Mn1 115.8(3) . . ?
N1 C1 N2 109.1(5) . . ?
N1 C1 C9 124.5(5) . . ?
N2 C1 C9 126.2(5) . . ?
N1 C2 C4 110.3(5) . . ?
N1 C2 C3 100.3(4) . . ?
C4 C2 C3 116.0(6) . . ?
N1 C2 C5 103.9(5) . . ?
C4 C2 C5 109.2(5) . . ?
C3 C2 C5 116.1(5) . . ?
C7 C3 C6 111.0(6) . . ?
C7 C3 N2 107.5(5) . . ?
C6 C3 N2 111.0(6) . . ?
C7 C3 C2 113.8(6) . . ?
C6 C3 C2 113.2(6) . . ?
N2 C3 C2 99.7(5) . . ?
N5 C8 C9 122.7(5) . . ?
C10 C9 C8 117.6(5) . . ?
C10 C9 C1 121.5(5) . . ?
C8 C9 C1 120.8(5) . . ?
C11 C10 C9 118.4(5) . . ?
C12 C11 C10 121.2(6) . . ?
N5 C12 C11 120.2(5) . . ?
N5 C12 C13 117.0(5) . . ?
C11 C12 C13 122.5(5) . . ?
N6 C13 C14 122.3(5) . . ?
N6 C13 C12 116.9(5) . . ?
C14 C13 C12 120.7(5) . . ?
C13 C14 C15 119.9(5) . . ?
C14 C15 C16 118.5(6) . . ?
C15 C16 C17 118.1(5) . . ?
C15 C16 C18 120.3(5) . . ?
C17 C16 C18 121.6(5) . . ?
N6 C17 C16 122.6(5) . . ?
N3 C18 N4 107.9(5) . . ?
N3 C18 C16 123.8(5) . . ?
N4 C18 C16 128.2(5) . . ?
N3 C19 C21 110.8(5) . . ?
N3 C19 C22 105.8(5) . . ?
C21 C19 C22 109.9(5) . . ?
N3 C19 C20 99.9(4) . . ?
C21 C19 C20 115.0(5) . . ?
C22 C19 C20 114.6(5) . . ?
N4 C20 C24 108.8(5) . . ?
N4 C20 C23 106.5(5) . . ?
C24 C20 C23 111.9(5) . . ?
N4 C20 C19 100.5(4) . . ?
C24 C20 C19 113.9(5) . . ?
C23 C20 C19 114.2(5) . . ?
F2 C25 F3 108.6(11) . . ?
F2 C25 F1 95.5(11) . . ?
F3 C25 F1 100.6(10) . . ?
F2 C25 C26 117.8(12) . . ?
F3 C25 C26 122.6(9) . . ?
F1 C25 C26 106.3(9) . . ?
O5 C26 C27 130.0(8) . . ?
O5 C26 C25 112.3(7) . . ?
C27 C26 C25 117.0(8) . . ?
C28 C27 C26 120.3(8) . . ?
O6 C28 C27 129.7(7) . . ?
O6 C28 C29 113.6(9) . . ?
C27 C28 C29 116.6(9) . . ?
F6 C29 F4 106.7(15) . . ?
F6 C29 F5 101.1(11) . . ?
F4 C29 F5 106.8(12) . . ?
F6 C29 C28 112.5(12) . . ?
F4 C29 C28 113.6(9) . . ?
F5 C29 C28 115.1(12) . . ?
F7 C30 F9 107.6(7) . . ?
F7 C30 F8 107.0(7) . . ?
F9 C30 F8 103.7(6) . . ?
F7 C30 C31 112.6(7) . . ?
F9 C30 C31 111.9(6) . . ?
F8 C30 C31 113.4(7) . . ?
O7 C31 C32 128.9(6) . . ?
O7 C31 C30 113.6(7) . . ?
C32 C31 C30 117.3(6) . . ?
C31 C32 C33 122.5(6) . . ?
O8 C33 C32 127.0(6) . . ?
O8 C33 C34 115.5(5) . . ?
C32 C33 C34 117.4(6) . . ?
F10 C34 F11 106.2(7) . . ?
F10 C34 F12 104.2(7) . . ?
F11 C34 F12 100.1(6) . . ?
F10 C34 C33 117.8(6) . . ?
F11 C34 C33 113.0(7) . . ?
F12 C34 C33 113.6(6) . . ?
F15 C35 F16 114.4(11) . . ?
F15 C35 F14 94.0(11) . . ?
F16 C35 F14 89.0(8) . . ?
F15 C35 C36 125.0(10) . . ?
F16 C35 C36 117.0(11) . . ?
F14 C35 C36 104.7(10) . . ?
O10 C36 C37 127.1(6) . . ?
O10 C36 C35 119.2(7) . . ?
C37 C36 C35 113.4(7) . . ?
C36 C37 C38 125.0(7) . . ?
O9 C38 C37 125.3(7) . . ?
O9 C38 C39 115.7(6) . . ?
C37 C38 C39 119.0(6) . . ?
F17 C39 F13 109.4(7) . . ?
F17 C39 F18 107.8(6) . . ?
F13 C39 F18 106.3(7) . . ?
F17 C39 C38 111.1(7) . . ?
F13 C39 C38 115.4(6) . . ?
F18 C39 C38 106.4(6) . . ?
F19 C40 F20 113.0(9) . . ?
F19 C40 F21 105.8(7) . . ?
F20 C40 F21 103.1(6) . . ?
F19 C40 C41 111.5(6) . . ?
F20 C40 C41 112.0(6) . . ?
F21 C40 C41 111.0(8) . . ?
O11 C41 C42 125.8(7) . . ?
O11 C41 C40 113.4(7) . . ?
C42 C41 C40 120.7(7) . . ?
C41 C42 C43 125.5(7) . . ?
O12 C43 C42 127.0(8) . . ?
O12 C43 C44 111.0(7) . . ?
C42 C43 C44 122.0(7) . . ?
F22 C44 F23 104.9(9) . . ?
F22 C44 F24 102.9(10) . . ?
F23 C44 F24 102.3(9) . . ?
F22 C44 C43 114.4(9) . . ?
F23 C44 C43 114.4(10) . . ?
F24 C44 C43 116.4(8) . . ?
C35 F14 F16 42.0(7) . . ?
C35 F16 F14 48.9(7) . . ?

loop_
_geom_bond_atom_site_label_1
_geom_bond_atom_site_label_2
_geom_bond_distance
_geom_bond_site_symmetry_2
_geom_bond_publ_flag
Mn1 O7 2.106(4) . ?
Mn1 O5 2.139(5) . ?
Mn1 O6 2.150(4) . ?
Mn1 O8 2.153(4) . ?
Mn1 N5 2.273(4) . ?
Mn1 N6 2.278(4) . ?
Mn2 O11 2.137(4) 2_556 ?
Mn2 O11 2.137(4) . ?
Mn2 O1 2.138(4) 2_556 ?
Mn2 O1 2.138(4) . ?
Mn2 O12 2.159(5) . ?
Mn2 O12 2.159(5) 2_556 ?
Mn3 O9 2.141(4) 2 ?
Mn3 O9 2.141(4) . ?
Mn3 O3 2.149(4) 2 ?
Mn3 O3 2.149(4) . ?
Mn3 O10 2.169(4) . ?
Mn3 O10 2.169(4) 2 ?
O1 N1 1.287(6) . ?
O2 N2 1.248(6) . ?
O3 N3 1.294(5) . ?
O4 N4 1.280(6) . ?
O5 C26 1.205(8) . ?
O6 C28 1.225(9) . ?
O7 C31 1.248(8) . ?
O8 C33 1.246(7) . ?
O9 C38 1.259(7) . ?
O10 C36 1.255(8) . ?
O11 C41 1.231(9) . ?
O12 C43 1.277(8) . ?
N1 C1 1.343(7) . ?
N1 C2 1.504(7) . ?
N2 C1 1.347(7) . ?
N2 C3 1.519(8) . ?
N3 C18 1.338(7) . ?
N3 C19 1.503(6) . ?
N4 C18 1.349(6) . ?
N4 C20 1.490(7) . ?
N5 C8 1.330(7) . ?
N5 C12 1.358(7) . ?
N6 C17 1.340(6) . ?
N6 C13 1.348(6) . ?
C1 C9 1.453(8) . ?
C2 C4 1.526(9) . ?
C2 C3 1.543(9) . ?
C2 C5 1.542(9) . ?
C3 C7 1.509(10) . ?
C3 C6 1.519(9) . ?
C8 C9 1.400(7) . ?
C9 C10 1.399(8) . ?
C10 C11 1.379(8) . ?
C11 C12 1.372(7) . ?
C12 C13 1.453(7) . ?
C13 C14 1.372(7) . ?
C14 C15 1.386(7) . ?
C15 C16 1.390(7) . ?
C16 C17 1.407(7) . ?
C16 C18 1.471(8) . ?
C19 C21 1.514(9) . ?
C19 C22 1.516(9) . ?
C19 C20 1.562(8) . ?
C20 C24 1.517(8) . ?
C20 C23 1.529(9) . ?
C25 F2 1.150(12) . ?
C25 F3 1.202(12) . ?
C25 F1 1.290(12) . ?
C25 C26 1.497(14) . ?
C26 C27 1.410(10) . ?
C27 C28 1.357(11) . ?
C28 C29 1.510(15) . ?
C29 F6 1.207(17) . ?
C29 F4 1.214(12) . ?
C29 F5 1.287(15) . ?
C30 F7 1.268(9) . ?
C30 F9 1.283(8) . ?
C30 F8 1.323(9) . ?
C30 C31 1.525(9) . ?
C31 C32 1.367(10) . ?
C32 C33 1.409(8) . ?
C33 C34 1.497(10) . ?
C34 F10 1.238(8) . ?
C34 F11 1.272(8) . ?
C34 F12 1.300(8) . ?
C35 F15 1.147(12) . ?
C35 F16 1.167(14) . ?
C35 F14 1.314(15) . ?
C35 C36 1.489(11) . ?
C36 C37 1.369(10) . ?
C37 C38 1.403(9) . ?
C38 C39 1.513(10) . ?
C39 F17 1.263(9) . ?
C39 F13 1.282(9) . ?
C39 F18 1.325(9) . ?
C40 F19 1.243(10) . ?
C40 F20 1.263(9) . ?
C40 F21 1.362(9) . ?
C40 C41 1.515(10) . ?
C41 C42 1.362(11) . ?
C42 C43 1.384(9) . ?
C43 C44 1.486(13) . ?
C44 F22 1.268(11) . ?
C44 F23 1.286(11) . ?
C44 F24 1.286(11) . ?
F14 F16 1.743(13) . ?
